data_7010452
loop_
_publ_author_name
'Fabre, Paul-Louis'
'Galibert, Anne Marie'
'Soula, Brigitte'
'Dahan, Fran\,coise'
'Castan, Paule'

_publ_section_title
;
 Complexation of 3,4-bis(cyanamido)cyclobutane-1,2-dione dianion with
 copper. Crystal structures and spectroscopic data of copper-(I) and
 -(II) complexes
;
_journal_issue 9
_journal_name_full 'Journal of the Chemical Society, Dalton Transactions'
_journal_page_first 1529
_journal_paper_doi 10.1039/b009239h
_journal_year 2001
_chemical_formula_sum 'C20 H36 Cu2 N14 O9'
_chemical_formula_weight 743.71
_chemical_name_systematic
; 
? 
;
_space_group_IT_number 4
_symmetry_cell_setting monoclinic
_symmetry_space_group_name_Hall 'P 2yb'
_symmetry_space_group_name_H-M 'P 1 21 1'
_atom_sites_solution_hydrogens geom
_atom_sites_solution_primary direct
_atom_sites_solution_secondary difmap
_audit_creation_method SHELXL-97
_cell_angle_alpha 90.00
_cell_angle_beta 90.35(2)
_cell_angle_gamma 90.00
_cell_formula_units_Z 2
_cell_length_a 6.9816(13)
_cell_length_b 14.712(3)
_cell_length_c 14.746(3)
_cell_measurement_temperature 160(2)
_cell_volume 1514.6(5)
_computing_cell_refinement 'STOE-IPDS software (Stoe, 2.87, 1997)'
_computing_data_collection 'STOE-IPDS software (Stoe, 2.87, 1997)'
_computing_data_reduction 'XRED (Stoe, 1.08, 1996)'
_computing_molecular_graphics 'ZORTEP (Zsolnai, 1996)'
_computing_structure_refinement 'SHELXL-97 (Sheldrick, 1997)'
_computing_structure_solution 'SHELXS-97 (Sheldrick, 1990)'
_diffrn_ambient_temperature 160(2)
_diffrn_measured_fraction_theta_full 0.932
_diffrn_measured_fraction_theta_max 0.932
_diffrn_measurement_device_type STOE-IPDS
_diffrn_measurement_method 'Imaging Plate Detector System'
_diffrn_radiation_monochromator graphite
_diffrn_radiation_source 'fine-focus sealed tube'
_diffrn_radiation_type MoK\a
_diffrn_radiation_wavelength 0.71073
_diffrn_reflns_av_R_equivalents 0.0352
_diffrn_reflns_av_sigmaI/netI 0.0219
_diffrn_reflns_limit_h_max 8
_diffrn_reflns_limit_h_min -7
_diffrn_reflns_limit_k_max 17
_diffrn_reflns_limit_k_min -18
_diffrn_reflns_limit_l_max 18
_diffrn_reflns_limit_l_min -18
_diffrn_reflns_number 11671
_diffrn_reflns_theta_full 25.88
_diffrn_reflns_theta_max 25.88
_diffrn_reflns_theta_min 2.76
_exptl_absorpt_coefficient_mu 1.476
_exptl_absorpt_correction_type none
_exptl_crystal_colour Yellow
_exptl_crystal_density_diffrn 1.631
_exptl_crystal_density_method 'not measured'
_exptl_crystal_description Plate
_exptl_crystal_F_000 768
_exptl_crystal_size_max 0.40
_exptl_crystal_size_mid 0.20
_exptl_crystal_size_min 0.15
_refine_diff_density_max 0.427
_refine_diff_density_min -0.525
_refine_diff_density_rms 0.061
_refine_ls_abs_structure_details 'Flack H D (1983), Acta Cryst. A39, 876-881'
_refine_ls_abs_structure_Flack -0.005(9)
_refine_ls_extinction_method none
_refine_ls_goodness_of_fit_ref 1.035
_refine_ls_hydrogen_treatment mixed
_refine_ls_matrix_type full
_refine_ls_number_parameters 436
_refine_ls_number_reflns 5417
_refine_ls_number_restraints 1
_refine_ls_restrained_S_all 1.035
_refine_ls_R_factor_all 0.0288
_refine_ls_R_factor_gt 0.0281
_refine_ls_shift/su_max 0.006
_refine_ls_shift/su_mean 0.000
_refine_ls_structure_factor_coef Fsqd
_refine_ls_weighting_details 'w==1/[\s^2^(Fo^2^)+(0.0559P)^2^+0.0000P] where P==(Fo^2^+2Fc^2^)/3'
_refine_ls_weighting_scheme calc
_refine_ls_wR_factor_gt 0.0551
_refine_ls_wR_factor_ref 0.0552
_reflns_number_gt 5152
_reflns_number_total 5417
_reflns_threshold_expression >2sigma(I)
_cod_data_source_file b009239h.txt
_cod_data_source_block (2)
_cod_depositor_comments
;
The following automatic conversions were performed:
'_symmetry_cell_setting' value 'Monoclinic' changed to 'monoclinic'
according to '/home/saulius/struct/CIF-dictionaries/cif_core.dic'
dictionary named 'cif_core.dic' version 2.4.1 from
2010-06-29.

'_exptl_absorpt_correction_type' value 'None' changed to
'none' according to '/home/saulius/struct/CIF-dictionaries/cif_core.dic'
dictionary named 'cif_core.dic' version 2.4.1 from 2010-06-29.

Automatic conversion script
Id: cif_fix_enum 1527 2010-12-29 10:47:43Z saulius 

The following automatic conversions were performed:

'_refine_ls_weighting_scheme' value 'calc
w==1/[\s^2^(Fo^2^)+(0.0559P)^2^+0.0000P] where P==(Fo^2^+2Fc^2^)/3'
was changed to 'calc'. New tag '_refine_ls_weighting_details' was
created. The value of the new tag was set to
'w==1/[\s^2^(Fo^2^)+(0.0559P)^2^+0.0000P] where P==(Fo^2^+2Fc^2^)/3'.

Automatic conversion script
Id: cif_fix_values 3143 2015-03-26 13:38:13Z robertas 
;
_cod_original_cell_volume 1514.7(5)
_cod_original_sg_symbol_H-M P21
_cod_database_code 7010452

loop_
_symmetry_equiv_pos_as_xyz
'x, y, z'
'-x, y+1/2, -z'

loop_
_atom_site_label
_atom_site_type_symbol
_atom_site_fract_x
_atom_site_fract_y
_atom_site_fract_z
_atom_site_U_iso_or_equiv
_atom_site_adp_type
_atom_site_occupancy
_atom_site_calc_flag
_atom_site_refinement_flags
_atom_site_disorder_assembly
_atom_site_disorder_group
Cu1 Cu 0.38713(4) 0.256580(16) 0.490610(16) 0.01858(8) Uani 1 d . . .
N1 N 0.4917(4) 0.36556(14) 0.55855(14) 0.0244(5) Uani 1 d . . .
H1A H 0.5077 0.3513 0.6189 0.027 Uiso 1 calc R . .
H1B H 0.6091 0.3815 0.5355 0.027 Uiso 1 calc R . .
N2 N 0.1602(4) 0.33738(15) 0.46420(15) 0.0238(5) Uani 1 d . . .
H2 H 0.1771 0.3660 0.4086 0.026 Uiso 1 calc R . .
N3 N 0.2109(4) 0.15520(15) 0.44788(16) 0.0273(5) Uani 1 d . . .
H3A H 0.2739 0.1186 0.4072 0.030 Uiso 1 calc R . .
H3B H 0.1743 0.1201 0.4964 0.030 Uiso 1 calc R . .
C1 C 0.3575(5) 0.44195(17) 0.54921(18) 0.0315(7) Uani 1 d . . .
H1C H 0.3930 0.4794 0.4962 0.035 Uiso 1 calc R . .
H1D H 0.3642 0.4808 0.6040 0.035 Uiso 1 calc R . .
C2 C 0.1577(4) 0.40634(19) 0.53710(17) 0.0285(6) Uani 1 d . . .
H2A H 0.1125 0.3787 0.5943 0.031 Uiso 1 calc R . .
H2B H 0.0698 0.4566 0.5206 0.031 Uiso 1 calc R . .
C3 C -0.0109(5) 0.2785(2) 0.4598(2) 0.0385(7) Uani 1 d . . .
H3C H -0.1187 0.3112 0.4306 0.042 Uiso 1 calc R . .
H3D H -0.0502 0.2603 0.5216 0.042 Uiso 1 calc R . .
C4 C 0.0425(4) 0.19554(18) 0.40470(18) 0.0281(6) Uani 1 d . . .
H4A H -0.0647 0.1515 0.4037 0.031 Uiso 1 calc R . .
H4B H 0.0717 0.2132 0.3415 0.031 Uiso 1 calc R . .
N4 N 0.5209(4) 0.27308(14) 0.35224(13) 0.0253(5) Uani 1 d . . .
C5 C 0.5705(4) 0.33172(15) 0.30400(15) 0.0160(5) Uani 1 d . . .
N6 N 0.6233(3) 0.39157(14) 0.24196(12) 0.0182(4) Uani 1 d . . .
C6 C 0.6922(3) 0.46920(15) 0.27279(15) 0.0150(4) Uani 1 d . . .
C7 C 0.7446(4) 0.51270(16) 0.35916(15) 0.0186(5) Uani 1 d . . .
C8 C 0.7977(3) 0.59678(15) 0.30684(14) 0.0159(4) Uani 1 d . . .
C9 C 0.7565(4) 0.54715(15) 0.22391(15) 0.0180(5) Uani 1 d . . .
O1 O 0.7452(3) 0.48868(11) 0.43932(11) 0.0223(4) Uani 1 d . . .
O2 O 0.8536(3) 0.67360(11) 0.32870(11) 0.0238(4) Uani 1 d . . .
N7 N 0.7628(3) 0.55910(13) 0.13359(12) 0.0193(4) Uani 1 d . . .
C10 C 0.8504(4) 0.62725(14) 0.09842(14) 0.0157(4) Uani 1 d . . .
N8 N 0.9275(4) 0.68096(14) 0.05453(15) 0.0245(5) Uani 1 d . . .
N5 N 0.5815(4) 0.17789(14) 0.54586(15) 0.0241(5) Uani 1 d . . .
C11 C 0.6583(4) 0.12553(15) 0.59431(14) 0.0178(5) Uani 1 d . . .
N9 N 0.7427(3) 0.05860(14) 0.63309(12) 0.0218(4) Uani 1 d . . .
C12 C 0.7452(4) 0.04820(15) 0.72337(15) 0.0156(4) Uani 1 d . . .
C13 C 0.6958(4) 0.09819(15) 0.80596(14) 0.0170(5) Uani 1 d . . .
C14 C 0.7486(4) 0.01506(15) 0.85937(15) 0.0178(5) Uani 1 d . . .
C15 C 0.8039(4) -0.02857(16) 0.77355(15) 0.0186(5) Uani 1 d . . .
O3 O 0.6413(3) 0.17595(11) 0.82329(11) 0.0217(4) Uani 1 d . . .
O4 O 0.7457(3) -0.00728(11) 0.93858(11) 0.0230(4) Uani 1 d . . .
N10 N 0.8772(3) -0.10734(14) 0.74795(12) 0.0178(4) Uani 1 d . . .
C16 C 0.9225(4) -0.16580(15) 0.81161(15) 0.0176(5) Uani 1 d . . .
N11 N 0.9712(4) -0.22235(14) 0.86101(14) 0.0269(5) Uani 1 d . . .
Cu2 Cu 1.11514(4) 0.761449(16) -0.003833(16) 0.01852(8) Uani 1 d . . .
N12 N 1.0101(4) 0.86988(14) 0.06422(14) 0.0242(5) Uani 1 d . . .
H12A H 0.8908 0.8844 0.0418 0.027 Uiso 1 calc R . .
H12B H 0.9976 0.8554 0.1246 0.027 Uiso 1 calc R . .
N13 N 1.3420(3) 0.84364(14) -0.02553(13) 0.0190(4) Uani 1 d . . .
H13 H 1.3280 0.8721 -0.0815 0.021 Uiso 1 calc R . .
N14 N 1.2882(4) 0.66157(16) -0.04929(15) 0.0281(5) Uani 1 d . . .
H14A H 1.3151 0.6216 -0.0029 0.031 Uiso 1 calc R . .
H14B H 1.2277 0.6300 -0.0951 0.031 Uiso 1 calc R . .
C17 C 1.1393(4) 0.94916(16) 0.05480(18) 0.0258(6) Uani 1 d . . .
H17A H 1.1283 0.9893 0.1084 0.028 Uiso 1 calc R . .
H17B H 1.1046 0.9846 0.0001 0.028 Uiso 1 calc R . .
C18 C 1.3458(4) 0.91294(18) 0.04684(18) 0.0278(6) Uani 1 d . . .
H18A H 1.4347 0.9628 0.0310 0.031 Uiso 1 calc R . .
H18B H 1.3883 0.8857 0.1049 0.031 Uiso 1 calc R . .
C19 C 1.5154(5) 0.78514(18) -0.0266(2) 0.0332(7) Uani 1 d . . .
H19A H 1.5512 0.7671 0.0359 0.037 Uiso 1 calc R . .
H19B H 1.6244 0.8183 -0.0536 0.037 Uiso 1 calc R . .
C20 C 1.4667(5) 0.70136(19) -0.08323(18) 0.0337(7) Uani 1 d . . .
H20A H 1.4510 0.7187 -0.1477 0.037 Uiso 1 calc R . .
H20B H 1.5718 0.6564 -0.0787 0.037 Uiso 1 calc R . .
O1W O 0.6234(3) 0.80738(15) 0.24149(15) 0.0390(6) Uani 1 d . . .
H1W1 H 0.551(4) 0.7480(19) 0.224(2) 0.043 Uiso 1 d . . .
H2W1 H 0.750(4) 0.782(2) 0.269(2) 0.043 Uiso 1 d . . .
O2W O 0.8755(4) 0.30014(14) 0.73345(15) 0.0355(5) Uani 1 d . . .
H1W2 H 0.977(4) 0.268(2) 0.7126(19) 0.039 Uiso 1 d . . .
H2W2 H 0.809(4) 0.260(2) 0.7679(18) 0.039 Uiso 1 d . . .
O3W O 0.4315(4) 0.08737(16) 0.27899(17) 0.0476(6) Uani 1 d . . .
H1W3 H 0.376(6) 0.078(2) 0.3404(17) 0.052 Uiso 1 d . . .
H2W3 H 0.479(6) 0.0251(19) 0.252(2) 0.052 Uiso 1 d . . .
O4W O 0.8997(4) 0.48794(16) 0.71148(18) 0.0519(6) Uani 1 d . . .
H1W4 H 0.749(4) 0.492(2) 0.709(3) 0.057 Uiso 1 d . . .
H2W4 H 0.918(5) 0.4188(18) 0.727(3) 0.057 Uiso 1 d . . .
O5W O 0.7290(5) 0.99343(19) 0.20568(19) 0.0535(7) Uani 1 d . . .
H1W5 H 0.850(4) 0.997(3) 0.235(3) 0.059 Uiso 1 d . . .
H2W5 H 0.664(6) 0.931(2) 0.203(3) 0.059 Uiso 1 d . . .

loop_
_atom_site_aniso_label
_atom_site_aniso_U_11
_atom_site_aniso_U_22
_atom_site_aniso_U_33
_atom_site_aniso_U_23
_atom_site_aniso_U_13
_atom_site_aniso_U_12
Cu1 0.01795(17) 0.01743(15) 0.02035(13) 0.00510(13) -0.00088(10) -0.00020(13)
N1 0.0288(15) 0.0228(10) 0.0215(10) 0.0042(8) 0.0026(9) -0.0002(9)
N2 0.0206(14) 0.0247(10) 0.0260(11) 0.0028(8) 0.0053(9) 0.0039(9)
N3 0.0284(15) 0.0210(10) 0.0324(12) 0.0147(9) -0.0026(10) -0.0062(9)
C1 0.047(2) 0.0232(12) 0.0245(12) 0.0009(10) -0.0060(12) 0.0021(11)
C2 0.0291(17) 0.0368(14) 0.0195(11) 0.0048(10) 0.0052(10) 0.0115(12)
C3 0.0332(19) 0.0514(19) 0.0308(13) -0.0119(12) -0.0106(12) 0.0065(13)
C4 0.0230(17) 0.0325(13) 0.0288(13) 0.0075(10) -0.0069(11) -0.0050(11)
N4 0.0291(14) 0.0224(10) 0.0246(9) 0.0056(8) 0.0046(8) -0.0047(9)
C5 0.0139(13) 0.0139(10) 0.0201(11) -0.0033(8) -0.0031(9) 0.0008(8)
N6 0.0248(13) 0.0160(9) 0.0140(9) 0.0004(7) 0.0070(8) -0.0017(7)
C6 0.0089(13) 0.0162(10) 0.0201(11) 0.0026(8) 0.0038(9) 0.0001(9)
C7 0.0138(13) 0.0268(12) 0.0152(10) -0.0003(9) 0.0034(8) 0.0047(9)
C8 0.0131(13) 0.0165(10) 0.0181(10) -0.0018(8) 0.0010(8) -0.0036(8)
C9 0.0208(15) 0.0181(11) 0.0152(10) -0.0012(8) 0.0066(9) 0.0003(9)
O1 0.0282(11) 0.0238(8) 0.0149(8) 0.0008(6) -0.0017(7) -0.0014(7)
O2 0.0274(12) 0.0215(8) 0.0226(8) -0.0032(6) 0.0056(7) -0.0049(7)
N7 0.0249(13) 0.0166(9) 0.0165(9) 0.0019(7) 0.0066(8) -0.0043(8)
C10 0.0141(13) 0.0154(10) 0.0178(10) -0.0023(8) 0.0029(8) 0.0018(8)
N8 0.0278(14) 0.0227(11) 0.0232(10) 0.0082(8) 0.0029(9) -0.0027(9)
N5 0.0192(14) 0.0263(11) 0.0267(11) 0.0055(9) -0.0027(9) 0.0048(9)
C11 0.0197(15) 0.0190(11) 0.0147(10) -0.0004(8) 0.0059(9) -0.0059(9)
N9 0.0293(14) 0.0192(9) 0.0168(9) -0.0003(7) -0.0020(8) 0.0046(8)
C12 0.0092(13) 0.0161(10) 0.0216(10) 0.0027(8) 0.0005(8) 0.0004(8)
C13 0.0196(14) 0.0141(10) 0.0173(10) 0.0013(8) -0.0021(9) -0.0053(9)
C14 0.0150(14) 0.0172(11) 0.0211(11) -0.0016(8) 0.0001(9) -0.0025(9)
C15 0.0222(15) 0.0199(11) 0.0136(10) 0.0034(8) -0.0028(9) -0.0013(10)
O3 0.0253(11) 0.0174(8) 0.0225(8) -0.0009(6) 0.0028(7) 0.0022(7)
O4 0.0309(12) 0.0205(8) 0.0175(8) 0.0001(6) -0.0007(7) -0.0014(7)
N10 0.0175(12) 0.0164(9) 0.0195(9) 0.0009(7) -0.0011(8) 0.0009(7)
C16 0.0183(14) 0.0171(10) 0.0172(10) -0.0009(9) -0.0031(9) 0.0006(9)
N11 0.0296(14) 0.0230(10) 0.0282(10) 0.0011(8) -0.0009(9) 0.0035(9)
Cu2 0.01855(18) 0.01709(14) 0.01996(13) 0.00511(12) 0.00437(10) 0.00098(13)
N12 0.0272(14) 0.0205(10) 0.0248(10) 0.0057(8) 0.0056(9) -0.0021(8)
N13 0.0168(12) 0.0252(10) 0.0150(9) 0.0040(8) 0.0041(8) -0.0038(8)
N14 0.0325(16) 0.0293(11) 0.0226(11) 0.0094(8) 0.0014(10) 0.0092(10)
C17 0.0235(16) 0.0211(12) 0.0329(13) 0.0060(10) 0.0038(11) -0.0037(10)
C18 0.0309(18) 0.0242(12) 0.0283(12) -0.0031(10) 0.0021(11) -0.0058(11)
C19 0.0188(18) 0.0241(13) 0.0568(18) 0.0016(11) 0.0088(13) 0.0053(10)
C20 0.040(2) 0.0319(14) 0.0295(14) 0.0064(11) 0.0002(12) 0.0035(12)
O1W 0.0281(14) 0.0279(10) 0.0608(15) -0.0057(9) -0.0160(11) -0.0010(8)
O2W 0.0381(15) 0.0229(9) 0.0459(11) 0.0058(9) 0.0234(10) 0.0019(8)
O3W 0.0490(17) 0.0383(12) 0.0555(13) -0.0012(11) 0.0137(12) -0.0103(11)
O4W 0.062(2) 0.0386(12) 0.0548(15) 0.0028(10) 0.0086(13) 0.0025(12)
O5W 0.056(2) 0.0557(15) 0.0489(15) 0.0005(12) -0.0007(13) 0.0095(13)

loop_
_atom_type_symbol
_atom_type_description
_atom_type_scat_dispersion_real
_atom_type_scat_dispersion_imag
_atom_type_scat_source
C C 0.0033 0.0016 'International Tables Vol C Tables 4.2.6.8 and 6.1.1.4'
H H 0.0000 0.0000 'International Tables Vol C Tables 4.2.6.8 and 6.1.1.4'
N N 0.0061 0.0033 'International Tables Vol C Tables 4.2.6.8 and 6.1.1.4'
O O 0.0106 0.0060 'International Tables Vol C Tables 4.2.6.8 and 6.1.1.4'
Cu Cu 0.3201 1.2651 'International Tables Vol C Tables 4.2.6.8 and 6.1.1.4'

loop_
_geom_angle_atom_site_label_1
_geom_angle_atom_site_label_2
_geom_angle_atom_site_label_3
_geom_angle
_geom_angle_site_symmetry_1
_geom_angle_site_symmetry_3
_geom_angle_publ_flag
N5 Cu1 N2 166.10(9) . . ?
N5 Cu1 N1 90.89(10) . . ?
N2 Cu1 N1 84.79(10) . . ?
N5 Cu1 N3 96.42(10) . . ?
N2 Cu1 N3 84.22(10) . . ?
N1 Cu1 N3 161.98(11) . . ?
N5 Cu1 N4 98.62(9) . . ?
N2 Cu1 N4 95.21(9) . . ?
N1 Cu1 N4 102.22(9) . . ?
N3 Cu1 N4 92.96(9) . . ?
C1 N1 Cu1 109.37(17) . . ?
C1 N1 H1A 109.8 . . ?
Cu1 N1 H1A 109.8 . . ?
C1 N1 H1B 109.8 . . ?
Cu1 N1 H1B 109.8 . . ?
H1A N1 H1B 108.2 . . ?
C3 N2 C2 114.9(2) . . ?
C3 N2 Cu1 107.27(17) . . ?
C2 N2 Cu1 106.08(17) . . ?
C3 N2 H2 109.5 . . ?
C2 N2 H2 109.5 . . ?
Cu1 N2 H2 109.5 . . ?
C4 N3 Cu1 108.75(16) . . ?
C4 N3 H3A 109.9 . . ?
Cu1 N3 H3A 109.9 . . ?
C4 N3 H3B 109.9 . . ?
Cu1 N3 H3B 109.9 . . ?
H3A N3 H3B 108.3 . . ?
N1 C1 C2 109.6(2) . . ?
N1 C1 H1C 109.7 . . ?
C2 C1 H1C 109.7 . . ?
N1 C1 H1D 109.7 . . ?
C2 C1 H1D 109.7 . . ?
H1C C1 H1D 108.2 . . ?
N2 C2 C1 108.1(2) . . ?
N2 C2 H2A 110.1 . . ?
C1 C2 H2A 110.1 . . ?
N2 C2 H2B 110.1 . . ?
C1 C2 H2B 110.1 . . ?
H2A C2 H2B 108.4 . . ?
N2 C3 C4 107.1(3) . . ?
N2 C3 H3C 110.3 . . ?
C4 C3 H3C 110.3 . . ?
N2 C3 H3D 110.3 . . ?
C4 C3 H3D 110.3 . . ?
H3C C3 H3D 108.5 . . ?
N3 C4 C3 107.1(2) . . ?
N3 C4 H4A 110.3 . . ?
C3 C4 H4A 110.3 . . ?
N3 C4 H4B 110.3 . . ?
C3 C4 H4B 110.3 . . ?
H4A C4 H4B 108.6 . . ?
C5 N4 Cu1 138.73(18) . . ?
N4 C5 N6 173.6(2) . . ?
C6 N6 C5 116.11(18) . . ?
N6 C6 C9 129.5(2) . . ?
N6 C6 C7 139.8(2) . . ?
C9 C6 C7 90.59(19) . . ?
O1 C7 C6 134.8(2) . . ?
O1 C7 C8 136.6(2) . . ?
C6 C7 C8 88.54(16) . . ?
O2 C8 C9 137.7(2) . . ?
O2 C8 C7 134.0(2) . . ?
C9 C8 C7 88.31(17) . . ?
N7 C9 C6 128.1(2) . . ?
N7 C9 C8 139.6(2) . . ?
C6 C9 C8 92.28(18) . . ?
C10 N7 C9 121.4(2) . . ?
N8 C10 N7 169.4(2) . . ?
C10 N8 Cu2 165.8(2) . . ?
C11 N5 Cu1 162.0(2) . . ?
N5 C11 N9 168.7(2) . . ?
C11 N9 C12 122.3(2) . . ?
N9 C12 C15 127.9(2) . . ?
N9 C12 C13 140.0(2) . . ?
C15 C12 C13 92.00(18) . . ?
O3 C13 C12 135.4(2) . . ?
O3 C13 C14 136.3(2) . . ?
C12 C13 C14 88.21(17) . . ?
O4 C14 C15 135.6(2) . . ?
O4 C14 C13 136.1(2) . . ?
C15 C14 C13 88.23(17) . . ?
N10 C15 C12 131.6(2) . . ?
N10 C15 C14 137.0(2) . . ?
C12 C15 C14 91.43(19) . . ?
C16 N10 C15 117.56(19) . . ?
N11 C16 N10 173.1(3) . . ?
C16 N11 Cu2 140.03(18) . 1_546 ?
N8 Cu2 N13 162.61(9) . . ?
N8 Cu2 N14 96.23(10) . . ?
N13 Cu2 N14 84.93(10) . . ?
N8 Cu2 N12 90.76(9) . . ?
N13 Cu2 N12 83.88(9) . . ?
N14 Cu2 N12 163.16(11) . . ?
N8 Cu2 N11 99.03(9) . 1_564 ?
N13 Cu2 N11 98.24(8) . 1_564 ?
N14 Cu2 N11 92.76(9) . 1_564 ?
N12 Cu2 N11 101.27(9) . 1_564 ?
C17 N12 Cu2 110.57(17) . . ?
C17 N12 H12A 109.5 . . ?
Cu2 N12 H12A 109.5 . . ?
C17 N12 H12B 109.5 . . ?
Cu2 N12 H12B 109.5 . . ?
H12A N12 H12B 108.1 . . ?
C18 N13 C19 113.4(2) . . ?
C18 N13 Cu2 108.04(16) . . ?
C19 N13 Cu2 107.15(16) . . ?
C18 N13 H13 109.4 . . ?
C19 N13 H13 109.4 . . ?
Cu2 N13 H13 109.4 . . ?
C20 N14 Cu2 109.51(18) . . ?
C20 N14 H14A 109.8 . . ?
Cu2 N14 H14A 109.8 . . ?
C20 N14 H14B 109.8 . . ?
Cu2 N14 H14B 109.8 . . ?
H14A N14 H14B 108.2 . . ?
N12 C17 C18 107.8(2) . . ?
N12 C17 H17A 110.2 . . ?
C18 C17 H17A 110.2 . . ?
N12 C17 H17B 110.2 . . ?
C18 C17 H17B 110.2 . . ?
H17A C17 H17B 108.5 . . ?
N13 C18 C17 106.3(2) . . ?
N13 C18 H18A 110.5 . . ?
C17 C18 H18A 110.5 . . ?
N13 C18 H18B 110.5 . . ?
C17 C18 H18B 110.5 . . ?
H18A C18 H18B 108.7 . . ?
N13 C19 C20 107.1(2) . . ?
N13 C19 H19A 110.3 . . ?
C20 C19 H19A 110.3 . . ?
N13 C19 H19B 110.3 . . ?
C20 C19 H19B 110.3 . . ?
H19A C19 H19B 108.5 . . ?
N14 C20 C19 108.8(2) . . ?
N14 C20 H20A 109.9 . . ?
C19 C20 H20A 109.9 . . ?
N14 C20 H20B 109.9 . . ?
C19 C20 H20B 109.9 . . ?
H20A C20 H20B 108.3 . . ?
H1W1 O1W H2W1 102(2) . . ?
H1W2 O2W H2W2 104(3) . . ?
H1W3 O3W H2W3 110(3) . . ?
H1W4 O4W H2W4 100(3) . . ?
H1W5 O5W H2W5 117(3) . . ?

loop_
_geom_bond_atom_site_label_1
_geom_bond_atom_site_label_2
_geom_bond_distance
_geom_bond_site_symmetry_2
_geom_bond_publ_flag
Cu1 N5 1.957(2) . ?
Cu1 N2 2.017(2) . ?
Cu1 N1 2.024(2) . ?
Cu1 N3 2.031(2) . ?
Cu1 N4 2.262(2) . ?
N1 C1 1.469(4) . ?
N1 H1A 0.9200 . ?
N1 H1B 0.9200 . ?
N2 C3 1.477(4) . ?
N2 C2 1.478(3) . ?
N2 H2 0.9300 . ?
N3 C4 1.460(4) . ?
N3 H3A 0.9200 . ?
N3 H3B 0.9200 . ?
C1 C2 1.499(5) . ?
C1 H1C 0.9900 . ?
C1 H1D 0.9900 . ?
C2 H2A 0.9900 . ?
C2 H2B 0.9900 . ?
C3 C4 1.514(4) . ?
C3 H3C 0.9900 . ?
C3 H3D 0.9900 . ?
C4 H4A 0.9900 . ?
C4 H4B 0.9900 . ?
N4 C5 1.172(3) . ?
C5 N6 1.324(3) . ?
N6 C6 1.319(3) . ?
C6 C9 1.429(3) . ?
C6 C7 1.470(3) . ?
C7 O1 1.234(3) . ?
C7 C8 1.505(3) . ?
C8 O2 1.238(3) . ?
C8 C9 1.452(3) . ?
C9 N7 1.344(3) . ?
N7 C10 1.285(3) . ?
C10 N8 1.157(3) . ?
N8 Cu2 1.968(2) . ?
N5 C11 1.178(3) . ?
C11 N9 1.281(3) . ?
N9 C12 1.340(3) . ?
C12 C15 1.410(3) . ?
C12 C13 1.466(3) . ?
C13 O3 1.233(3) . ?
C13 C14 1.499(3) . ?
C14 O4 1.214(3) . ?
C14 C15 1.473(3) . ?
C15 N10 1.323(3) . ?
N10 C16 1.310(3) . ?
C16 N11 1.156(3) . ?
N11 Cu2 2.239(2) 1_546 ?
Cu2 N13 2.020(2) . ?
Cu2 N14 2.020(2) . ?
Cu2 N12 2.024(2) . ?
Cu2 N11 2.239(2) 1_564 ?
N12 C17 1.482(3) . ?
N12 H12A 0.9200 . ?
N12 H12B 0.9200 . ?
N13 C18 1.476(3) . ?
N13 C19 1.486(4) . ?
N13 H13 0.9300 . ?
N14 C20 1.468(4) . ?
N14 H14A 0.9200 . ?
N14 H14B 0.9200 . ?
C17 C18 1.542(4) . ?
C17 H17A 0.9900 . ?
C17 H17B 0.9900 . ?
C18 H18A 0.9900 . ?
C18 H18B 0.9900 . ?
C19 C20 1.526(4) . ?
C19 H19A 0.9900 . ?
C19 H19B 0.9900 . ?
C20 H20A 0.9900 . ?
C20 H20B 0.9900 . ?
O1W H1W1 1.04(3) . ?
O1W H2W1 1.04(3) . ?
O2W H1W2 0.91(3) . ?
O2W H2W2 0.91(3) . ?
O3W H1W3 1.00(3) . ?
O3W H2W3 1.05(3) . ?
O4W H1W4 1.06(3) . ?
O4W H2W4 1.05(3) . ?
O5W H1W5 0.94(3) . ?
O5W H2W5 1.03(3) . ?

loop_
_geom_hbond_atom_site_label_D
_geom_hbond_atom_site_label_H
_geom_hbond_atom_site_label_A
_geom_hbond_distance_DH
_geom_hbond_distance_HA
_geom_hbond_distance_DA
_geom_hbond_angle_DHA
_geom_hbond_site_symmetry_A
N1 H1A O1W 0.92 2.35 3.178(3) 149.8 2_646
N1 H1B O1 0.92 2.33 3.089(3) 140.1 .
N2 H2 N10 0.93 2.37 3.241(3) 156.1 2_656
N3 H3A O3W 0.92 2.24 3.101(4) 155.4 .
N3 H3B O1 0.92 2.22 2.976(3) 138.5 2_646
N12 H12A O4 0.92 2.42 3.173(3) 138.9 1_564
N12 H12B O2W 0.92 2.41 3.250(3) 151.9 2_756
N13 H13 N6 0.93 2.41 3.279(3) 155.6 2_755
N14 H14A O4 0.92 2.16 2.983(3) 147.8 2_756
N14 H14B O5W 0.92 2.61 3.384(4) 142.6 2_745
O1W H1W1 O3 1.04(3) 1.84(3) 2.837(3) 158(3) 2_656
O1W H2W1 O2 1.04(3) 1.95(3) 2.843(3) 141(3) .
O1W H2W1 O2W 1.04(3) 2.63(3) 3.517(4) 143(3) 2_756
O2W H1W2 O2 0.91(3) 1.92(3) 2.811(3) 165(3) 2_746
O2W H2W2 O3 0.91(3) 1.89(3) 2.792(3) 170(3) .
O3W H1W3 N3 1.00(3) 2.27(3) 3.101(4) 140(3) .
O3W H2W3 O5W 1.05(3) 1.93(4) 2.724(4) 129(3) 1_545
O4W H1W4 O3W 1.06(3) 1.89(3) 2.741(4) 135(3) 2_656
O4W H2W4 O2W 1.05(3) 1.77(3) 2.787(3) 161(3) .
O5W H1W5 O4W 0.94(3) 1.92(3) 2.860(4) 172(4) 2_756
O5W H2W5 O1W 1.03(3) 1.92(3) 2.884(4) 154(3) .
